data_4079677
loop_
_publ_author_name
'Garc\'ia-L\'opez, Jos\'e-Antonio'
'Saura-Llamas, Isabel'
'McGrady, John E.'
'Bautista, Delia'
'Vicente, Jos\'e'

_publ_section_title
;
 Insertion of Allenes into the Pd--C Bond of Ortho-Palladated Primary
 Arylamines of Biological Relevance: Phenethylamine, Phentermine,
 (l)-Phenylalanine Methyl Ester, and (l)-Tryptophan Methyl Ester.
 Synthesis of Tetrahydro-3-benzazepines and Their Salts
;
_journal_issue 23
_journal_name_full Organometallics
_journal_page_first 8333
_journal_paper_doi 10.1021/om300928j
_journal_volume 31
_journal_year 2012
_chemical_formula_sum 'C18 H30 Cl3 N Si'
_chemical_formula_weight 394.87
_chemical_name_systematic
; 
 ? 
;
_space_group_IT_number 14
_symmetry_cell_setting monoclinic
_symmetry_space_group_name_Hall '-P 2yn'
_symmetry_space_group_name_H-M 'P 1 21/n 1'
_atom_sites_solution_hydrogens geom
_atom_sites_solution_primary direct
_atom_sites_solution_secondary difmap
_audit_creation_method SHELXL-97
_cell_angle_alpha 90.00
_cell_angle_beta 90.093(2)
_cell_angle_gamma 90.00
_cell_formula_units_Z 4
_cell_length_a 12.6524(6)
_cell_length_b 9.4210(5)
_cell_length_c 18.1857(9)
_cell_measurement_reflns_used 5803
_cell_measurement_temperature 100(2)
_cell_measurement_theta_max 28.66
_cell_measurement_theta_min 2.24
_cell_volume 2167.70(19)
_computing_cell_refinement 'Bruker SAINT'
_computing_data_collection 'Bruker SMART'
_computing_data_reduction 'Bruker SAINT'
_computing_molecular_graphics 'Bruker SHELXTL'
_computing_publication_material 'Bruker SHELXTL'
_computing_structure_refinement 'SHELXL-97 (Sheldrick, 1997)'
_computing_structure_solution 'SHELXS-97 (Sheldrick, 1990)'
_diffrn_ambient_temperature 100(2)
_diffrn_detector_area_resol_mean 8.26
_diffrn_measured_fraction_theta_full 0.999
_diffrn_measured_fraction_theta_max 0.997
_diffrn_measurement_device_type 'Bruker SMART APEX CCD'
_diffrn_measurement_method \w-scan
_diffrn_radiation_monochromator graphite
_diffrn_radiation_source 'fine-focus sealed tube'
_diffrn_radiation_type MoK\a
_diffrn_radiation_wavelength 0.71073
_diffrn_reflns_av_R_equivalents 0.0405
_diffrn_reflns_av_sigmaI/netI 0.0277
_diffrn_reflns_limit_h_max 16
_diffrn_reflns_limit_h_min -16
_diffrn_reflns_limit_k_max 12
_diffrn_reflns_limit_k_min -12
_diffrn_reflns_limit_l_max 23
_diffrn_reflns_limit_l_min -23
_diffrn_reflns_number 25660
_diffrn_reflns_theta_full 27.00
_diffrn_reflns_theta_max 27.88
_diffrn_reflns_theta_min 2.24
_exptl_absorpt_coefficient_mu 0.478
_exptl_absorpt_correction_type none
_exptl_crystal_colour colourless
_exptl_crystal_density_diffrn 1.210
_exptl_crystal_density_method 'not measured'
_exptl_crystal_description prism
_exptl_crystal_F_000 840
_exptl_crystal_size_max 0.29
_exptl_crystal_size_mid 0.17
_exptl_crystal_size_min 0.11
_refine_diff_density_max 0.412
_refine_diff_density_min -0.195
_refine_diff_density_rms 0.056
_refine_ls_extinction_method none
_refine_ls_goodness_of_fit_ref 1.039
_refine_ls_hydrogen_treatment 'NH2 free with sadi, methyls rigid, others riding'
_refine_ls_matrix_type full
_refine_ls_number_parameters 222
_refine_ls_number_reflns 5161
_refine_ls_number_restraints 4
_refine_ls_restrained_S_all 1.039
_refine_ls_R_factor_all 0.0365
_refine_ls_R_factor_gt 0.0312
_refine_ls_shift/su_max 0.001
_refine_ls_shift/su_mean 0.000
_refine_ls_structure_factor_coef Fsqd
_refine_ls_weighting_details 'calc w=1/[\s^2^(Fo^2^)+(0.0530P)^2^+0.0797P] where P=(Fo^2^+2Fc^2^)/3'
_refine_ls_weighting_scheme calc
_refine_ls_wR_factor_gt 0.0824
_refine_ls_wR_factor_ref 0.0849
_reflns_number_gt 4478
_reflns_number_total 5161
_reflns_threshold_expression >2sigma(I)
_cod_data_source_file om300928j_si_002.cif
_cod_data_source_block jac663m
_cod_original_sg_symbol_H-M 'P 2(1)/n'
_cod_database_code 4079677

loop_
_symmetry_equiv_pos_as_xyz
'x, y, z'
'-x+1/2, y+1/2, -z+1/2'
'-x, -y, -z'
'x-1/2, -y-1/2, z-1/2'

loop_
_atom_site_label
_atom_site_type_symbol
_atom_site_fract_x
_atom_site_fract_y
_atom_site_fract_z
_atom_site_U_iso_or_equiv
_atom_site_adp_type
_atom_site_occupancy
_atom_site_symmetry_multiplicity
_atom_site_calc_flag
_atom_site_refinement_flags
Cl1 Cl 0.71754(2) 0.37601(3) 0.206692(17) 0.02409(9) Uani 1 1 d .
N1 N 0.63586(8) 0.13568(10) 0.31311(5) 0.0158(2) Uani 1 1 d D
H01A H 0.6551(11) 0.2042(14) 0.2810(7) 0.017(3) Uiso 1 1 d D
H01B H 0.6823(11) 0.0626(14) 0.3050(7) 0.023(4) Uiso 1 1 d D
Si1 Si 0.44113(3) 0.20195(4) 0.126542(18) 0.01819(9) Uani 1 1 d .
C1 C 0.40192(9) 0.23088(12) 0.36296(6) 0.0162(2) Uani 1 1 d D
C2 C 0.46623(9) 0.29387(12) 0.41644(6) 0.0171(2) Uani 1 1 d D
C3 C 0.42372(10) 0.32416(13) 0.48542(7) 0.0215(3) Uani 1 1 d D
H3 H 0.4667 0.3687 0.5215 0.026 Uiso 1 1 calc R
C4 C 0.31979(11) 0.29049(14) 0.50224(7) 0.0243(3) Uani 1 1 d D
H4 H 0.2922 0.3114 0.5496 0.029 Uiso 1 1 calc R
C5 C 0.25651(10) 0.22636(14) 0.44983(7) 0.0236(3) Uani 1 1 d D
H5 H 0.1854 0.2026 0.4611 0.028 Uiso 1 1 calc R
C6 C 0.29744(10) 0.19686(13) 0.38062(7) 0.0205(3) Uani 1 1 d D
H6 H 0.2537 0.1529 0.3447 0.025 Uiso 1 1 calc R
C7 C 0.58116(9) 0.32477(12) 0.40128(7) 0.0184(2) Uani 1 1 d .
H7A H 0.6099 0.3811 0.4427 0.022 Uiso 1 1 calc R
H7B H 0.5858 0.3841 0.3565 0.022 Uiso 1 1 calc R
C8 C 0.65126(9) 0.19295(13) 0.39060(6) 0.0176(2) Uani 1 1 d .
C9 C 0.52901(9) 0.08000(12) 0.29087(6) 0.0163(2) Uani 1 1 d .
H9A H 0.5073 0.0053 0.3260 0.020 Uiso 1 1 calc R
H9B H 0.5346 0.0357 0.2417 0.020 Uiso 1 1 calc R
C10 C 0.44461(9) 0.19338(12) 0.28853(6) 0.0154(2) Uani 1 1 d .
C11 C 0.40860(9) 0.25042(12) 0.22545(6) 0.0167(2) Uani 1 1 d .
C12 C 0.32417(10) 0.36549(14) 0.22796(7) 0.0234(3) Uani 1 1 d .
H12A H 0.2588 0.3295 0.2058 0.035 Uiso 1 1 calc R
H12B H 0.3485 0.4487 0.2005 0.035 Uiso 1 1 calc R
H12C H 0.3109 0.3923 0.2792 0.035 Uiso 1 1 calc R
C13 C 0.32459(11) 0.09781(15) 0.09337(7) 0.0288(3) Uani 1 1 d .
H13A H 0.2611 0.1572 0.0957 0.043 Uiso 1 1 calc R
H13B H 0.3151 0.0140 0.1246 0.043 Uiso 1 1 calc R
H13C H 0.3366 0.0677 0.0425 0.043 Uiso 1 1 calc R
C14 C 0.45357(13) 0.37000(15) 0.07246(7) 0.0326(3) Uani 1 1 d .
H14A H 0.3868 0.4226 0.0746 0.049 Uiso 1 1 calc R
H14B H 0.4700 0.3472 0.0212 0.049 Uiso 1 1 calc R
H14C H 0.5104 0.4282 0.0933 0.049 Uiso 1 1 calc R
C15 C 0.56374(11) 0.09703(15) 0.10775(7) 0.0261(3) Uani 1 1 d .
H15A H 0.5771 0.0951 0.0547 0.039 Uiso 1 1 calc R
H15B H 0.5545 -0.0002 0.1258 0.039 Uiso 1 1 calc R
H15C H 0.6239 0.1412 0.1329 0.039 Uiso 1 1 calc R
C16 C 0.62873(10) 0.07558(14) 0.44597(7) 0.0234(3) Uani 1 1 d .
H16A H 0.5541 0.0482 0.4428 0.035 Uiso 1 1 calc R
H16B H 0.6443 0.1099 0.4957 0.035 Uiso 1 1 calc R
H16C H 0.6732 -0.0069 0.4350 0.035 Uiso 1 1 calc R
C17 C 0.76776(10) 0.23562(14) 0.39436(7) 0.0242(3) Uani 1 1 d .
H17A H 0.8121 0.1528 0.3838 0.036 Uiso 1 1 calc R
H17B H 0.7841 0.2715 0.4437 0.036 Uiso 1 1 calc R
H17C H 0.7818 0.3100 0.3580 0.036 Uiso 1 1 calc R
C99 C 0.53864(11) 0.66857(15) 0.25254(8) 0.0283(3) Uani 1 1 d .
H99A H 0.5605 0.5701 0.2412 0.034 Uiso 1 1 calc R
H99B H 0.6032 0.7257 0.2610 0.034 Uiso 1 1 calc R
Cl2 Cl 0.46020(3) 0.66940(5) 0.33269(2) 0.04112(11) Uani 1 1 d .
Cl3 Cl 0.46745(3) 0.73923(4) 0.177461(18) 0.02900(9) Uani 1 1 d .

loop_
_atom_site_aniso_label
_atom_site_aniso_U_11
_atom_site_aniso_U_22
_atom_site_aniso_U_33
_atom_site_aniso_U_23
_atom_site_aniso_U_13
_atom_site_aniso_U_12
Cl1 0.02223(16) 0.01911(15) 0.03093(17) 0.00589(12) 0.00000(12) -0.00625(11)
N1 0.0154(5) 0.0133(5) 0.0186(5) 0.0006(4) 0.0021(4) 0.0017(4)
Si1 0.02230(18) 0.01575(17) 0.01654(17) 0.00029(12) 0.00173(13) -0.00165(13)
C1 0.0180(6) 0.0122(5) 0.0184(6) 0.0010(4) 0.0019(4) 0.0032(4)
C2 0.0192(6) 0.0128(5) 0.0194(6) 0.0006(4) 0.0010(5) 0.0034(4)
C3 0.0258(6) 0.0186(6) 0.0202(6) -0.0023(5) -0.0002(5) 0.0045(5)
C4 0.0301(7) 0.0229(6) 0.0201(6) 0.0013(5) 0.0083(5) 0.0078(5)
C5 0.0203(6) 0.0218(6) 0.0287(7) 0.0043(5) 0.0076(5) 0.0035(5)
C6 0.0180(6) 0.0191(6) 0.0245(6) -0.0005(5) 0.0013(5) 0.0009(5)
C7 0.0195(6) 0.0151(6) 0.0205(6) -0.0033(4) -0.0001(5) -0.0007(5)
C8 0.0174(6) 0.0178(6) 0.0177(6) -0.0015(4) -0.0014(4) 0.0004(4)
C9 0.0161(5) 0.0134(5) 0.0194(5) -0.0015(4) 0.0003(4) -0.0003(4)
C10 0.0143(5) 0.0127(5) 0.0193(6) -0.0022(4) 0.0011(4) -0.0017(4)
C11 0.0158(5) 0.0142(5) 0.0200(6) -0.0013(4) 0.0005(4) -0.0002(4)
C12 0.0250(6) 0.0220(6) 0.0231(6) 0.0006(5) -0.0014(5) 0.0076(5)
C13 0.0314(7) 0.0325(7) 0.0225(6) -0.0054(6) -0.0008(5) -0.0077(6)
C14 0.0491(9) 0.0237(7) 0.0251(7) 0.0052(5) 0.0044(6) -0.0018(6)
C15 0.0282(7) 0.0265(7) 0.0236(6) -0.0024(5) 0.0079(5) 0.0005(5)
C16 0.0269(6) 0.0230(6) 0.0202(6) 0.0037(5) 0.0002(5) 0.0046(5)
C17 0.0178(6) 0.0289(7) 0.0257(6) -0.0028(5) -0.0026(5) 0.0001(5)
C99 0.0224(7) 0.0298(7) 0.0328(7) 0.0023(6) -0.0028(5) 0.0044(6)
Cl2 0.0464(2) 0.0469(2) 0.03004(19) 0.00588(16) 0.00303(16) 0.00743(18)
Cl3 0.02418(17) 0.03045(18) 0.03234(18) 0.00669(13) -0.00332(13) -0.00348(13)

loop_
_atom_type_symbol
_atom_type_description
_atom_type_scat_dispersion_real
_atom_type_scat_dispersion_imag
_atom_type_scat_source
C C 0.0033 0.0016 'International Tables Vol C Tables 4.2.6.8 and 6.1.1.4'
H H 0.0000 0.0000 'International Tables Vol C Tables 4.2.6.8 and 6.1.1.4'
N N 0.0061 0.0033 'International Tables Vol C Tables 4.2.6.8 and 6.1.1.4'
Si Si 0.0817 0.0704 'International Tables Vol C Tables 4.2.6.8 and 6.1.1.4'
Cl Cl 0.1484 0.1585 'International Tables Vol C Tables 4.2.6.8 and 6.1.1.4'

loop_
_geom_angle_atom_site_label_1
_geom_angle_atom_site_label_2
_geom_angle_atom_site_label_3
_geom_angle
C9 N1 C8 119.09(9)
C13 Si1 C14 109.96(7)
C13 Si1 C15 108.51(6)
C14 Si1 C15 106.29(7)
C13 Si1 C11 105.03(6)
C14 Si1 C11 108.22(6)
C15 Si1 C11 118.71(6)
C6 C1 C2 119.12(11)
C6 C1 C10 119.68(11)
C2 C1 C10 121.13(10)
C3 C2 C1 119.15(11)
C3 C2 C7 119.86(11)
C1 C2 C7 120.96(10)
C4 C3 C2 121.22(12)
C5 C4 C3 119.73(11)
C4 C5 C6 119.69(12)
C5 C6 C1 121.06(12)
C2 C7 C8 115.04(10)
N1 C8 C16 109.34(10)
N1 C8 C17 104.87(9)
C16 C8 C17 110.05(10)
N1 C8 C7 109.28(9)
C16 C8 C7 113.21(10)
C17 C8 C7 109.75(10)
N1 C9 C10 113.31(9)
C11 C10 C1 123.59(10)
C11 C10 C9 123.00(10)
C1 C10 C9 113.36(10)
C10 C11 C12 119.69(11)
C10 C11 Si1 129.57(9)
C12 C11 Si1 110.62(8)
Cl2 C99 Cl3 110.51(7)

loop_
_geom_bond_atom_site_label_1
_geom_bond_atom_site_label_2
_geom_bond_distance
N1 C9 1.5048(15)
N1 C8 1.5213(15)
Si1 C13 1.8702(14)
Si1 C14 1.8706(14)
Si1 C15 1.8713(14)
Si1 C11 1.9015(12)
C1 C6 1.3980(17)
C1 C2 1.3991(17)
C1 C10 1.5004(15)
C2 C3 1.3952(16)
C2 C7 1.5089(16)
C3 C4 1.3873(19)
C4 C5 1.383(2)
C5 C6 1.3900(17)
C7 C8 1.5385(16)
C8 C16 1.5227(17)
C8 C17 1.5293(17)
C9 C10 1.5109(16)
C10 C11 1.3456(16)
C11 C12 1.5227(16)
C99 Cl2 1.7647(14)
C99 Cl3 1.7648(14)

loop_
_geom_hbond_atom_site_label_D
_geom_hbond_atom_site_label_H
_geom_hbond_atom_site_label_A
_geom_hbond_distance_DH
_geom_hbond_distance_HA
_geom_hbond_distance_DA
_geom_hbond_angle_DHA
_geom_hbond_site_symmetry_A
N1 H01A Cl1 0.905(12) 2.252(12) 3.1538(10) 174.6(12) .
C15 H15C Cl1 0.98 2.84 3.7310(14) 150.8 .
C99 H99A Cl1 0.99 2.77 3.6635(14) 150.0 .
N1 H01B Cl1 0.918(13) 2.177(13) 3.0914(10) 174.0(13) 2_645
C15 H15B Cl3 0.98 2.85 3.8025(14) 164.1 1_545
C3 H3 Cl2 0.95 2.83 3.6175(13) 141.1 3_666
C99 H99B Cl1 0.99 2.74 3.7254(14) 176.2 2_655

loop_
_geom_torsion_atom_site_label_1
_geom_torsion_atom_site_label_2
_geom_torsion_atom_site_label_3
_geom_torsion_atom_site_label_4
_geom_torsion
C6 C1 C2 C3 -1.50(17)
C10 C1 C2 C3 -178.66(11)
C6 C1 C2 C7 176.48(11)
C10 C1 C2 C7 -0.68(16)
C1 C2 C3 C4 1.26(18)
C7 C2 C3 C4 -176.74(11)
C2 C3 C4 C5 -0.34(19)
C3 C4 C5 C6 -0.33(19)
C4 C5 C6 C1 0.06(19)
C2 C1 C6 C5 0.86(18)
C10 C1 C6 C5 178.06(11)
C3 C2 C7 C8 111.73(12)
C1 C2 C7 C8 -66.23(15)
C9 N1 C8 C16 60.54(13)
C9 N1 C8 C17 178.51(10)
C9 N1 C8 C7 -63.88(13)
C2 C7 C8 N1 79.15(12)
C2 C7 C8 C16 -42.97(14)
C2 C7 C8 C17 -166.36(10)
C8 N1 C9 C10 65.91(13)
C6 C1 C10 C11 65.02(16)
C2 C1 C10 C11 -117.83(13)
C6 C1 C10 C9 -112.37(12)
C2 C1 C10 C9 64.77(14)
N1 C9 C10 C11 103.30(13)
N1 C9 C10 C1 -79.29(12)
C1 C10 C11 C12 3.52(17)
C9 C10 C11 C12 -179.33(11)
C1 C10 C11 Si1 -172.28(9)
C9 C10 C11 Si1 4.87(18)
C13 Si1 C11 C10 102.89(12)
C14 Si1 C11 C10 -139.70(12)
C15 Si1 C11 C10 -18.56(14)
C13 Si1 C11 C12 -73.22(10)
C14 Si1 C11 C12 44.20(10)
C15 Si1 C11 C12 165.33(9)
